data_7106672
loop_
_publ_author_name
'Hiromitsu Maeda'
'Kota Kinoshita'
'Kazumasa Naritani'
'Yuya Bando'

_publ_section_title
;
 Self-sorting self-complementary assemblies of p-conjugated acyclic anion
 receptors
;
_journal_name_full Chem.Commun.
_journal_page_first 8241
_journal_paper_doi 10.1039/c1cc12120k
_journal_volume 47
_journal_year 2011
_chemical_formula_sum 'C30 H42 B F2 N3 O4'
_chemical_formula_weight 557.48
_chemical_name_systematic
;
?
;
_space_group_IT_number 14
_symmetry_cell_setting monoclinic
_symmetry_Int_Tables_number 14
_symmetry_space_group_name_Hall '-P 2yab'
_symmetry_space_group_name_H-M 'P 1 21/a 1'
_atom_sites_solution_hydrogens geom
_atom_sites_solution_primary direct
_atom_sites_solution_secondary difmap
_audit_creation_method SHELXL-97
_cell_angle_alpha 90.00
_cell_angle_beta 113.7402(10)
_cell_angle_gamma 90.00
_cell_formula_units_Z 4
_cell_length_a 18.0991(3)
_cell_length_b 10.0405(2)
_cell_length_c 18.2608(3)
_cell_measurement_reflns_used 20204
_cell_measurement_temperature 93(2)
_cell_measurement_theta_max 68.18
_cell_measurement_theta_min 4.405
_cell_volume 3037.62(10)
_computing_cell_refinement PROCESS-AUTO
_computing_data_collection PROCESS-AUTO
_computing_structure_refinement 'SHELXL-97 (Sheldrick, 1997)'
_computing_structure_solution 'SHELXS-97 (Sheldrick, 1990)'
_diffrn_ambient_temperature 93(2)
_diffrn_detector_area_resol_mean 10.00
_diffrn_measured_fraction_theta_full 0.996
_diffrn_measured_fraction_theta_max 0.996
_diffrn_measurement_device_type 'Rigaku RAXIS-RAPID'
_diffrn_measurement_method \w
_diffrn_radiation_monochromator graphite
_diffrn_radiation_source 'fine-focus sealed tube'
_diffrn_radiation_type CuK\a
_diffrn_radiation_wavelength 1.54187
_diffrn_reflns_av_R_equivalents 0.0658
_diffrn_reflns_av_sigmaI/netI 0.0678
_diffrn_reflns_limit_h_max 21
_diffrn_reflns_limit_h_min -21
_diffrn_reflns_limit_k_max 12
_diffrn_reflns_limit_k_min -12
_diffrn_reflns_limit_l_max 21
_diffrn_reflns_limit_l_min -21
_diffrn_reflns_number 29033
_diffrn_reflns_theta_full 68.21
_diffrn_reflns_theta_max 68.21
_diffrn_reflns_theta_min 4.91
_exptl_absorpt_coefficient_mu 0.724
_exptl_absorpt_correction_T_max 0.8688
_exptl_absorpt_correction_T_min 0.7136
_exptl_absorpt_correction_type multi-scan
_exptl_absorpt_process_details
;
Higashi, T. (1995). Program for Absorption Correction.
Rigaku Corporation, Tokyo, Japan
;
_exptl_crystal_colour yellow
_exptl_crystal_density_diffrn 1.219
_exptl_crystal_density_method 'not measured'
_exptl_crystal_description prism
_exptl_crystal_F_000 1192
_exptl_crystal_size_max 0.50
_exptl_crystal_size_mid 0.20
_exptl_crystal_size_min 0.20
_refine_diff_density_max 0.252
_refine_diff_density_min -0.291
_refine_diff_density_rms 0.056
_refine_ls_extinction_method none
_refine_ls_goodness_of_fit_ref 1.219
_refine_ls_hydrogen_treatment constr
_refine_ls_matrix_type full
_refine_ls_number_parameters 365
_refine_ls_number_reflns 5521
_refine_ls_number_restraints 0
_refine_ls_restrained_S_all 1.219
_refine_ls_R_factor_all 0.1144
_refine_ls_R_factor_gt 0.0720
_refine_ls_shift/su_max 0.000
_refine_ls_shift/su_mean 0.000
_refine_ls_structure_factor_coef Fsqd
_refine_ls_weighting_details 'calc w=1/[\s^2^(Fo^2^)+(0.1000P)^2^+0.0000P] where P=(Fo^2^+2Fc^2^)/3'
_refine_ls_weighting_scheme calc
_refine_ls_wR_factor_gt 0.1867
_refine_ls_wR_factor_ref 0.2205
_reflns_number_gt 3403
_reflns_number_total 5521
_reflns_threshold_expression >2sigma(I)
_cod_data_source_file c1cc12120k.txt
_cod_data_source_block 01214mae
_cod_original_cell_volume 3037.62(9)
_cod_original_sg_symbol_H-M P21/a
_cod_database_code 7106672

loop_
_symmetry_equiv_pos_as_xyz
'x, y, z'
'-x+1/2, y+1/2, -z'
'-x, -y, -z'
'x-1/2, -y-1/2, z'

loop_
_atom_site_label
_atom_site_type_symbol
_atom_site_fract_x
_atom_site_fract_y
_atom_site_fract_z
_atom_site_U_iso_or_equiv
_atom_site_adp_type
_atom_site_occupancy
_atom_site_symmetry_multiplicity
_atom_site_calc_flag
_atom_site_refinement_flags
_atom_site_disorder_assembly
_atom_site_disorder_group
F2 F 0.34657(6) 0.46743(13) 0.09136(7) 0.0464(4) Uani 1 1 d . . .
F1 F 0.32822(6) 0.68493(13) 0.05355(7) 0.0447(4) Uani 1 1 d . . .
O1 O 0.45769(7) 0.59420(15) 0.10090(8) 0.0388(4) Uani 1 1 d . . .
O2 O 0.38857(7) 0.63102(15) 0.18960(8) 0.0385(4) Uani 1 1 d . . .
C7 C 0.43394(11) 0.7811(2) 0.29590(13) 0.0347(6) Uani 1 1 d . . .
C1 C 0.51164(11) 0.6847(2) 0.14177(12) 0.0345(6) Uani 1 1 d . . .
C3 C 0.44230(11) 0.7234(2) 0.22785(13) 0.0353(6) Uani 1 1 d . . .
C4 C 0.57880(11) 0.6989(2) 0.12047(13) 0.0362(6) Uani 1 1 d . . .
C6 C 0.69819(11) 0.7704(2) 0.12996(13) 0.0374(6) Uani 1 1 d . . .
H29 H 0.7486 0.8154 0.1483 0.045 Uiso 1 1 calc R . .
C2 C 0.50272(11) 0.7568(2) 0.20295(13) 0.0366(6) Uani 1 1 d . . .
H38 H 0.5381 0.8288 0.2275 0.044 Uiso 1 1 calc R . .
C5 C 0.66800(11) 0.6890(2) 0.06388(13) 0.0382(6) Uani 1 1 d . . .
H30 H 0.6939 0.6677 0.0293 0.046 Uiso 1 1 calc R . .
C8 C 0.46032(12) 0.9213(3) 0.39798(13) 0.0455(7) Uani 1 1 d . . .
H31 H 0.4841 0.9906 0.4355 0.055 Uiso 1 1 calc R . .
C9 C 0.39791(12) 0.8404(2) 0.39522(14) 0.0461(7) Uani 1 1 d . . .
H32 H 0.3712 0.8437 0.4306 0.055 Uiso 1 1 calc R . .
B1 B 0.37878(13) 0.5942(3) 0.10666(15) 0.0348(6) Uani 1 1 d . . .
O4 O 0.20776(9) 0.57701(17) 0.30225(9) 0.0508(5) Uani 1 1 d . . .
O3 O 0.10081(8) 0.48430(17) 0.31322(9) 0.0505(5) Uani 1 1 d . . .
C15 C 0.23133(12) 0.4116(2) 0.40087(13) 0.0405(6) Uani 1 1 d . . .
C16 C 0.17527(12) 0.5002(2) 0.33259(14) 0.0423(6) Uani 1 1 d . . .
C14 C 0.31466(13) 0.4169(3) 0.42568(14) 0.0484(7) Uani 1 1 d . . .
H33 H 0.3379 0.4779 0.4012 0.058 Uiso 1 1 calc R . .
C13 C 0.36418(14) 0.3329(3) 0.48622(15) 0.0535(7) Uani 1 1 d . . .
H34 H 0.4211 0.3362 0.5028 0.064 Uiso 1 1 calc R . .
C10 C 0.19909(13) 0.3229(2) 0.43850(14) 0.0473(7) Uani 1 1 d . . .
H35 H 0.1423 0.3199 0.4228 0.057 Uiso 1 1 calc R . .
C11 C 0.24791(14) 0.2395(3) 0.49806(15) 0.0541(7) Uani 1 1 d . . .
H36 H 0.2249 0.1783 0.5226 0.065 Uiso 1 1 calc R . .
C12 C 0.33054(14) 0.2454(3) 0.52185(16) 0.0576(8) Uani 1 1 d . . .
H37 H 0.3644 0.1883 0.5632 0.069 Uiso 1 1 calc R . .
N1 N 0.27555(10) 0.17248(18) 0.20542(11) 0.0402(5) Uani 1 1 d . . .
C17 C 0.35398(13) 0.2112(3) 0.27307(15) 0.0484(7) Uani 1 1 d . . .
H15 H 0.3893 0.1317 0.2886 0.058 Uiso 1 1 calc R . .
H16 H 0.3422 0.2364 0.3197 0.058 Uiso 1 1 calc R . .
C20 C 0.28944(12) 0.1325(2) 0.13103(14) 0.0453(6) Uani 1 1 d . . .
H8 H 0.2377 0.0989 0.0904 0.054 Uiso 1 1 calc R . .
H9 H 0.3036 0.2138 0.1088 0.054 Uiso 1 1 calc R . .
C21 C 0.35360(12) 0.0289(3) 0.14208(14) 0.0502(7) Uani 1 1 d . . .
H10 H 0.3387 -0.0559 0.1603 0.060 Uiso 1 1 calc R . .
H11 H 0.4058 0.0591 0.1834 0.060 Uiso 1 1 calc R . .
C18 C 0.40065(14) 0.3237(3) 0.25668(17) 0.0596(8) Uani 1 1 d . . .
H17 H 0.3687 0.4069 0.2466 0.071 Uiso 1 1 calc R . .
H18 H 0.4106 0.3031 0.2084 0.071 Uiso 1 1 calc R . .
C22 C 0.36179(12) 0.0072(3) 0.06326(14) 0.0478(7) Uani 1 1 d . . .
H12 H 0.3100 -0.0226 0.0226 0.072 Uiso 1 1 calc R . .
H13 H 0.4030 -0.0607 0.0704 0.072 Uiso 1 1 calc R . .
H14 H 0.3777 0.0909 0.0461 0.072 Uiso 1 1 calc R . .
C19 C 0.48126(15) 0.3429(3) 0.32846(19) 0.0773(11) Uani 1 1 d . . .
H19 H 0.4713 0.3596 0.3766 0.116 Uiso 1 1 calc R . .
H20 H 0.5099 0.4191 0.3186 0.116 Uiso 1 1 calc R . .
H21 H 0.5142 0.2625 0.3361 0.116 Uiso 1 1 calc R . .
N3 N 0.64537(9) 0.77643(18) 0.16462(11) 0.0364(5) Uani 1 1 d . . .
H41 H 0.6519 0.8219 0.2080 0.044 Uiso 1 1 calc R . .
N2 N 0.48221(9) 0.88518(19) 0.33802(11) 0.0399(5) Uani 1 1 d . . .
H42 H 0.5210 0.9222 0.3276 0.048 Uiso 1 1 calc R . .
C23 C 0.59273(11) 0.6432(2) 0.05674(13) 0.0360(6) Uani 1 1 d . . .
H39 H 0.5577 0.5855 0.0165 0.043 Uiso 1 1 calc R . .
C24 C 0.38080(11) 0.7525(2) 0.33117(13) 0.0414(6) Uani 1 1 d . . .
H40 H 0.3403 0.6856 0.3148 0.050 Uiso 1 1 calc R . .
C25 C 0.21721(12) 0.2885(2) 0.18218(15) 0.0456(7) Uani 1 1 d . . .
H1 H 0.2151 0.3255 0.2316 0.055 Uiso 1 1 calc R . .
H2 H 0.2394 0.3588 0.1587 0.055 Uiso 1 1 calc R . .
C26 C 0.13185(13) 0.2591(2) 0.12388(16) 0.0522(7) Uani 1 1 d . . .
H3 H 0.1082 0.1898 0.1465 0.063 Uiso 1 1 calc R . .
H4 H 0.1324 0.2246 0.0733 0.063 Uiso 1 1 calc R . .
C27 C 0.24080(13) 0.0538(2) 0.23320(14) 0.0463(7) Uani 1 1 d . . .
H22 H 0.1921 0.0222 0.1876 0.056 Uiso 1 1 calc R . .
H23 H 0.2809 -0.0193 0.2483 0.056 Uiso 1 1 calc R . .
C28 C 0.21842(14) 0.0817(3) 0.30286(15) 0.0537(7) Uani 1 1 d . . .
H24 H 0.1816 0.1593 0.2901 0.064 Uiso 1 1 calc R . .
H25 H 0.2677 0.1042 0.3505 0.064 Uiso 1 1 calc R . .
C29 C 0.17769(13) -0.0372(2) 0.32149(14) 0.0500(7) Uani 1 1 d . . .
H26 H 0.1265 -0.0549 0.2760 0.075 Uiso 1 1 calc R . .
H27 H 0.1673 -0.0185 0.3692 0.075 Uiso 1 1 calc R . .
H28 H 0.2129 -0.1153 0.3313 0.075 Uiso 1 1 calc R . .
C30 C 0.08032(13) 0.3849(3) 0.10690(15) 0.0551(8) Uani 1 1 d . . .
H5 H 0.0757 0.4142 0.1561 0.083 Uiso 1 1 calc R . .
H6 H 0.0264 0.3659 0.0658 0.083 Uiso 1 1 calc R . .
H7 H 0.1057 0.4553 0.0879 0.083 Uiso 1 1 calc R . .

loop_
_atom_site_aniso_label
_atom_site_aniso_U_11
_atom_site_aniso_U_22
_atom_site_aniso_U_33
_atom_site_aniso_U_23
_atom_site_aniso_U_13
_atom_site_aniso_U_12
F2 0.0446(6) 0.0418(7) 0.0603(7) -0.0085(6) 0.0289(5) -0.0112(6)
F1 0.0342(5) 0.0504(8) 0.0515(7) -0.0008(6) 0.0194(5) 0.0011(6)
O1 0.0304(6) 0.0386(9) 0.0523(8) -0.0078(7) 0.0217(6) -0.0051(6)
O2 0.0324(6) 0.0399(9) 0.0487(8) -0.0036(7) 0.0219(6) -0.0059(6)
C7 0.0299(8) 0.0352(12) 0.0424(11) -0.0025(10) 0.0179(8) -0.0001(9)
C1 0.0316(9) 0.0283(11) 0.0460(11) 0.0008(10) 0.0181(8) 0.0016(9)
C3 0.0264(8) 0.0312(12) 0.0493(12) 0.0029(10) 0.0163(8) 0.0050(9)
C4 0.0295(8) 0.0323(12) 0.0517(12) 0.0022(10) 0.0213(8) 0.0026(9)
C6 0.0310(9) 0.0380(13) 0.0501(12) 0.0012(10) 0.0236(8) -0.0018(9)
C2 0.0282(9) 0.0354(12) 0.0488(12) -0.0021(10) 0.0183(8) -0.0011(9)
C5 0.0367(9) 0.0397(13) 0.0481(11) 0.0019(10) 0.0272(8) 0.0025(9)
C8 0.0404(10) 0.0558(15) 0.0435(12) -0.0055(11) 0.0204(9) 0.0044(11)
C9 0.0451(10) 0.0566(16) 0.0458(12) -0.0011(11) 0.0277(9) 0.0055(11)
B1 0.0257(9) 0.0382(14) 0.0440(13) -0.0043(11) 0.0175(9) -0.0048(10)
O4 0.0458(8) 0.0509(10) 0.0551(9) 0.0081(8) 0.0198(7) -0.0003(8)
O3 0.0380(7) 0.0523(10) 0.0619(10) 0.0040(8) 0.0210(7) 0.0070(7)
C15 0.0396(10) 0.0388(13) 0.0459(12) -0.0013(10) 0.0201(9) 0.0073(10)
C16 0.0413(10) 0.0332(12) 0.0568(13) -0.0059(11) 0.0245(9) 0.0010(10)
C14 0.0415(10) 0.0494(15) 0.0579(13) 0.0004(12) 0.0238(10) 0.0033(11)
C13 0.0388(11) 0.0578(16) 0.0599(15) 0.0046(13) 0.0157(11) 0.0120(11)
C10 0.0420(10) 0.0495(15) 0.0553(13) -0.0036(12) 0.0246(10) 0.0022(11)
C11 0.0581(12) 0.0510(16) 0.0591(14) 0.0120(12) 0.0299(11) 0.0115(12)
C12 0.0552(13) 0.0614(18) 0.0568(15) 0.0130(13) 0.0232(11) 0.0210(13)
N1 0.0380(8) 0.0342(11) 0.0499(10) 0.0003(9) 0.0191(8) -0.0021(8)
C17 0.0414(11) 0.0473(15) 0.0522(14) 0.0017(12) 0.0144(10) -0.0013(11)
C20 0.0401(10) 0.0465(14) 0.0536(13) 0.0013(11) 0.0234(9) 0.0032(10)
C21 0.0394(10) 0.0522(15) 0.0641(14) 0.0080(12) 0.0260(10) 0.0031(11)
C18 0.0505(13) 0.0534(17) 0.0722(17) 0.0023(14) 0.0220(12) -0.0083(12)
C22 0.0379(10) 0.0487(15) 0.0638(14) 0.0048(12) 0.0278(10) 0.0031(11)
C19 0.0424(13) 0.092(2) 0.083(2) 0.0105(18) 0.0102(14) -0.0144(15)
N3 0.0312(7) 0.0355(10) 0.0476(9) -0.0042(8) 0.0211(7) -0.0034(7)
N2 0.0317(8) 0.0457(11) 0.0458(10) -0.0001(9) 0.0194(7) 0.0007(8)
C23 0.0329(9) 0.0340(12) 0.0443(11) -0.0021(10) 0.0187(8) 0.0010(9)
C24 0.0321(9) 0.0457(14) 0.0490(12) 0.0041(11) 0.0192(9) 0.0018(10)
C25 0.0410(10) 0.0382(13) 0.0604(14) 0.0026(11) 0.0231(10) 0.0044(10)
C26 0.0440(11) 0.0483(15) 0.0645(15) -0.0049(13) 0.0220(11) 0.0063(11)
C27 0.0467(11) 0.0387(14) 0.0562(13) 0.0038(11) 0.0234(10) -0.0003(10)
C28 0.0546(12) 0.0553(16) 0.0579(14) -0.0044(13) 0.0297(11) -0.0023(12)
C29 0.0503(11) 0.0484(15) 0.0589(14) -0.0035(12) 0.0299(10) -0.0080(11)
C30 0.0431(11) 0.0593(17) 0.0625(15) -0.0019(13) 0.0209(11) 0.0111(12)

loop_
_atom_type_symbol
_atom_type_description
_atom_type_scat_dispersion_real
_atom_type_scat_dispersion_imag
_atom_type_scat_source
C C 0.0181 0.0091 'International Tables Vol C Tables 4.2.6.8 and 6.1.1.4'
H H 0.0000 0.0000 'International Tables Vol C Tables 4.2.6.8 and 6.1.1.4'
B B 0.0090 0.0039 'International Tables Vol C Tables 4.2.6.8 and 6.1.1.4'
F F 0.0727 0.0534 'International Tables Vol C Tables 4.2.6.8 and 6.1.1.4'
N N 0.0311 0.0180 'International Tables Vol C Tables 4.2.6.8 and 6.1.1.4'
O O 0.0492 0.0322 'International Tables Vol C Tables 4.2.6.8 and 6.1.1.4'

loop_
_geom_angle_atom_site_label_1
_geom_angle_atom_site_label_2
_geom_angle_atom_site_label_3
_geom_angle
_geom_angle_site_symmetry_1
_geom_angle_site_symmetry_3
_geom_angle_publ_flag
C1 O1 B1 118.44(17) . . ?
C3 O2 B1 118.02(17) . . ?
N2 C7 C24 107.4(2) . . ?
N2 C7 C3 121.68(19) . . ?
C24 C7 C3 130.9(2) . . ?
O1 C1 C2 120.77(19) . . ?
O1 C1 C4 115.58(19) . . ?
C2 C1 C4 123.62(18) . . ?
O2 C3 C2 120.5(2) . . ?
O2 C3 C7 115.47(19) . . ?
C2 C3 C7 124.03(19) . . ?
N3 C4 C23 107.55(18) . . ?
N3 C4 C1 122.3(2) . . ?
C23 C4 C1 130.16(19) . . ?
N3 C6 C5 109.47(18) . . ?
N3 C6 H29 125.3 . . ?
C5 C6 H29 125.3 . . ?
C3 C2 C1 119.93(19) . . ?
C3 C2 H38 120.0 . . ?
C1 C2 H38 120.0 . . ?
C6 C5 C23 107.8(2) . . ?
C6 C5 H30 126.1 . . ?
C23 C5 H30 126.1 . . ?
N2 C8 C9 108.4(2) . . ?
N2 C8 H31 125.8 . . ?
C9 C8 H31 125.8 . . ?
C8 C9 C24 107.8(2) . . ?
C8 C9 H32 126.1 . . ?
C24 C9 H32 126.1 . . ?
F1 B1 F2 111.16(16) . . ?
F1 B1 O1 109.77(19) . . ?
F2 B1 O1 109.15(19) . . ?
F1 B1 O2 108.87(19) . . ?
F2 B1 O2 107.48(19) . . ?
O1 B1 O2 110.38(15) . . ?
C10 C15 C14 118.7(2) . . ?
C10 C15 C16 120.10(19) . . ?
C14 C15 C16 121.2(2) . . ?
O4 C16 O3 127.3(2) . . ?
O4 C16 C15 116.76(18) . . ?
O3 C16 C15 115.9(2) . . ?
C15 C14 C13 120.2(2) . . ?
C15 C14 H33 119.9 . . ?
C13 C14 H33 119.9 . . ?
C12 C13 C14 119.8(2) . . ?
C12 C13 H34 120.1 . . ?
C14 C13 H34 120.1 . . ?
C11 C10 C15 121.2(2) . . ?
C11 C10 H35 119.4 . . ?
C15 C10 H35 119.4 . . ?
C10 C11 C12 119.5(3) . . ?
C10 C11 H36 120.2 . . ?
C12 C11 H36 120.2 . . ?
C13 C12 C11 120.6(2) . . ?
C13 C12 H37 119.7 . . ?
C11 C12 H37 119.7 . . ?
C17 N1 C25 110.54(17) . . ?
C17 N1 C27 107.85(17) . . ?
C25 N1 C27 111.08(17) . . ?
C17 N1 C20 110.94(17) . . ?
C25 N1 C20 107.35(17) . . ?
C27 N1 C20 109.09(17) . . ?
N1 C17 C18 116.5(2) . . ?
N1 C17 H15 108.2 . . ?
C18 C17 H15 108.2 . . ?
N1 C17 H16 108.2 . . ?
C18 C17 H16 108.2 . . ?
H15 C17 H16 107.3 . . ?
C21 C20 N1 116.99(18) . . ?
C21 C20 H8 108.0 . . ?
N1 C20 H8 108.0 . . ?
C21 C20 H9 108.0 . . ?
N1 C20 H9 108.0 . . ?
H8 C20 H9 107.3 . . ?
C20 C21 C22 109.56(19) . . ?
C20 C21 H10 109.8 . . ?
C22 C21 H10 109.8 . . ?
C20 C21 H11 109.8 . . ?
C22 C21 H11 109.8 . . ?
H10 C21 H11 108.2 . . ?
C17 C18 C19 109.9(2) . . ?
C17 C18 H17 109.7 . . ?
C19 C18 H17 109.7 . . ?
C17 C18 H18 109.7 . . ?
C19 C18 H18 109.7 . . ?
H17 C18 H18 108.2 . . ?
C21 C22 H12 109.5 . . ?
C21 C22 H13 109.5 . . ?
H12 C22 H13 109.5 . . ?
C21 C22 H14 109.5 . . ?
H12 C22 H14 109.5 . . ?
H13 C22 H14 109.5 . . ?
C18 C19 H19 109.5 . . ?
C18 C19 H20 109.5 . . ?
H19 C19 H20 109.5 . . ?
C18 C19 H21 109.5 . . ?
H19 C19 H21 109.5 . . ?
H20 C19 H21 109.5 . . ?
C6 N3 C4 108.49(18) . . ?
C6 N3 H41 125.8 . . ?
C4 N3 H41 125.8 . . ?
C8 N2 C7 109.11(19) . . ?
C8 N2 H42 125.4 . . ?
C7 N2 H42 125.4 . . ?
C5 C23 C4 106.67(18) . . ?
C5 C23 H39 126.7 . . ?
C4 C23 H39 126.7 . . ?
C7 C24 C9 107.3(2) . . ?
C7 C24 H40 126.4 . . ?
C9 C24 H40 126.4 . . ?
C26 C25 N1 116.56(19) . . ?
C26 C25 H1 108.2 . . ?
N1 C25 H1 108.2 . . ?
C26 C25 H2 108.2 . . ?
N1 C25 H2 108.2 . . ?
H1 C25 H2 107.3 . . ?
C25 C26 C30 110.5(2) . . ?
C25 C26 H3 109.6 . . ?
C30 C26 H3 109.6 . . ?
C25 C26 H4 109.6 . . ?
C30 C26 H4 109.6 . . ?
H3 C26 H4 108.1 . . ?
C28 C27 N1 115.0(2) . . ?
C28 C27 H22 108.5 . . ?
N1 C27 H22 108.5 . . ?
C28 C27 H23 108.5 . . ?
N1 C27 H23 108.5 . . ?
H22 C27 H23 107.5 . . ?
C27 C28 C29 111.4(2) . . ?
C27 C28 H24 109.4 . . ?
C29 C28 H24 109.4 . . ?
C27 C28 H25 109.4 . . ?
C29 C28 H25 109.4 . . ?
H24 C28 H25 108.0 . . ?
C28 C29 H26 109.5 . . ?
C28 C29 H27 109.5 . . ?
H26 C29 H27 109.5 . . ?
C28 C29 H28 109.5 . . ?
H26 C29 H28 109.5 . . ?
H27 C29 H28 109.5 . . ?
C26 C30 H5 109.5 . . ?
C26 C30 H6 109.5 . . ?
H5 C30 H6 109.5 . . ?
C26 C30 H7 109.5 . . ?
H5 C30 H7 109.5 . . ?
H6 C30 H7 109.5 . . ?

loop_
_geom_bond_atom_site_label_1
_geom_bond_atom_site_label_2
_geom_bond_distance
_geom_bond_site_symmetry_2
_geom_bond_publ_flag
F2 B1 1.381(3) . ?
F1 B1 1.376(3) . ?
O1 C1 1.323(2) . ?
O1 B1 1.474(3) . ?
O2 C3 1.321(2) . ?
O2 B1 1.499(3) . ?
C7 N2 1.381(3) . ?
C7 C24 1.386(3) . ?
C7 C3 1.433(3) . ?
C1 C2 1.394(3) . ?
C1 C4 1.425(3) . ?
C3 C2 1.384(3) . ?
C4 N3 1.388(2) . ?
C4 C23 1.402(3) . ?
C6 N3 1.344(3) . ?
C6 C5 1.376(3) . ?
C6 H29 0.9500 . ?
C2 H38 0.9500 . ?
C5 C23 1.393(3) . ?
C5 H30 0.9500 . ?
C8 N2 1.355(3) . ?
C8 C9 1.375(3) . ?
C8 H31 0.9500 . ?
C9 C24 1.397(3) . ?
C9 H32 0.9500 . ?
O4 C16 1.228(3) . ?
O3 C16 1.258(2) . ?
C15 C10 1.388(3) . ?
C15 C14 1.390(3) . ?
C15 C16 1.536(3) . ?
C14 C13 1.392(3) . ?
C14 H33 0.9500 . ?
C13 C12 1.373(4) . ?
C13 H34 0.9500 . ?
C10 C11 1.375(3) . ?
C10 H35 0.9500 . ?
C11 C12 1.381(3) . ?
C11 H36 0.9500 . ?
C12 H37 0.9500 . ?
N1 C17 1.510(3) . ?
N1 C25 1.514(3) . ?
N1 C27 1.526(3) . ?
N1 C20 1.531(3) . ?
C17 C18 1.511(4) . ?
C17 H15 0.9900 . ?
C17 H16 0.9900 . ?
C20 C21 1.511(3) . ?
C20 H8 0.9900 . ?
C20 H9 0.9900 . ?
C21 C22 1.521(3) . ?
C21 H10 0.9900 . ?
C21 H11 0.9900 . ?
C18 C19 1.531(3) . ?
C18 H17 0.9900 . ?
C18 H18 0.9900 . ?
C22 H12 0.9800 . ?
C22 H13 0.9800 . ?
C22 H14 0.9800 . ?
C19 H19 0.9800 . ?
C19 H20 0.9800 . ?
C19 H21 0.9800 . ?
N3 H41 0.8800 . ?
N2 H42 0.8800 . ?
C23 H39 0.9500 . ?
C24 H40 0.9500 . ?
C25 C26 1.511(3) . ?
C25 H1 0.9900 . ?
C25 H2 0.9900 . ?
C26 C30 1.525(3) . ?
C26 H3 0.9900 . ?
C26 H4 0.9900 . ?
C27 C28 1.508(4) . ?
C27 H22 0.9900 . ?
C27 H23 0.9900 . ?
C28 C29 1.512(4) . ?
C28 H24 0.9900 . ?
C28 H25 0.9900 . ?
C29 H26 0.9800 . ?
C29 H27 0.9800 . ?
C29 H28 0.9800 . ?
C30 H5 0.9800 . ?
C30 H6 0.9800 . ?
C30 H7 0.9800 . ?

loop_
_geom_torsion_atom_site_label_1
_geom_torsion_atom_site_label_2
_geom_torsion_atom_site_label_3
_geom_torsion_atom_site_label_4
_geom_torsion
_geom_torsion_site_symmetry_1
_geom_torsion_site_symmetry_2
_geom_torsion_site_symmetry_3
_geom_torsion_site_symmetry_4
_geom_torsion_publ_flag
B1 O1 C1 C2 15.2(3) . . . . ?
B1 O1 C1 C4 -166.66(18) . . . . ?
B1 O2 C3 C2 -18.2(3) . . . . ?
B1 O2 C3 C7 163.23(18) . . . . ?
N2 C7 C3 O2 -175.32(17) . . . . ?
C24 C7 C3 O2 3.3(3) . . . . ?
N2 C7 C3 C2 6.2(3) . . . . ?
C24 C7 C3 C2 -175.2(2) . . . . ?
O1 C1 C4 N3 -171.26(18) . . . . ?
C2 C1 C4 N3 6.8(3) . . . . ?
O1 C1 C4 C23 8.3(3) . . . . ?
C2 C1 C4 C23 -173.6(2) . . . . ?
O2 C3 C2 C1 -5.8(3) . . . . ?
C7 C3 C2 C1 172.63(19) . . . . ?
O1 C1 C2 C3 7.6(3) . . . . ?
C4 C1 C2 C3 -170.3(2) . . . . ?
N3 C6 C5 C23 0.5(2) . . . . ?
N2 C8 C9 C24 -0.3(3) . . . . ?
C1 O1 B1 F1 83.9(2) . . . . ?
C1 O1 B1 F2 -154.05(17) . . . . ?
C1 O1 B1 O2 -36.1(3) . . . . ?
C3 O2 B1 F1 -82.8(2) . . . . ?
C3 O2 B1 F2 156.71(16) . . . . ?
C3 O2 B1 O1 37.8(2) . . . . ?
C10 C15 C16 O4 179.5(2) . . . . ?
C14 C15 C16 O4 -1.2(3) . . . . ?
C10 C15 C16 O3 -1.5(3) . . . . ?
C14 C15 C16 O3 177.8(2) . . . . ?
C10 C15 C14 C13 1.1(4) . . . . ?
C16 C15 C14 C13 -178.2(2) . . . . ?
C15 C14 C13 C12 -0.5(4) . . . . ?
C14 C15 C10 C11 -1.4(4) . . . . ?
C16 C15 C10 C11 177.9(2) . . . . ?
C15 C10 C11 C12 1.1(4) . . . . ?
C14 C13 C12 C11 0.1(4) . . . . ?
C10 C11 C12 C13 -0.5(4) . . . . ?
C25 N1 C17 C18 -61.1(3) . . . . ?
C27 N1 C17 C18 177.3(2) . . . . ?
C20 N1 C17 C18 57.9(3) . . . . ?
C17 N1 C20 C21 52.0(3) . . . . ?
C25 N1 C20 C21 172.82(19) . . . . ?
C27 N1 C20 C21 -66.7(2) . . . . ?
N1 C20 C21 C22 -177.14(18) . . . . ?
N1 C17 C18 C19 -175.5(2) . . . . ?
C5 C6 N3 C4 -0.6(2) . . . . ?
C23 C4 N3 C6 0.4(2) . . . . ?
C1 C4 N3 C6 -179.91(19) . . . . ?
C9 C8 N2 C7 0.2(2) . . . . ?
C24 C7 N2 C8 0.0(2) . . . . ?
C3 C7 N2 C8 178.90(19) . . . . ?
C6 C5 C23 C4 -0.3(2) . . . . ?
N3 C4 C23 C5 -0.1(2) . . . . ?
C1 C4 C23 C5 -179.7(2) . . . . ?
N2 C7 C24 C9 -0.2(2) . . . . ?
C3 C7 C24 C9 -179.0(2) . . . . ?
C8 C9 C24 C7 0.3(2) . . . . ?
C17 N1 C25 C26 -171.1(2) . . . . ?
C27 N1 C25 C26 -51.4(3) . . . . ?
C20 N1 C25 C26 67.8(3) . . . . ?
N1 C25 C26 C30 179.5(2) . . . . ?
C17 N1 C27 C28 63.6(2) . . . . ?
C25 N1 C27 C28 -57.7(2) . . . . ?
C20 N1 C27 C28 -175.85(17) . . . . ?
N1 C27 C28 C29 174.85(17) . . . . ?
